data_1547325
loop_
_publ_author_name
'Pigeon, Pascal'
'Wang, Yong'
'Top, Siden'
'Najlaoui, Feten'
'Garcia Alvarez, Maria Concepcion'
'Bignon, J\'er\^ome'
'McGlinchey, Michael J.'
'Jaouen, G\'erard'

_publ_section_title
;
 A New Series of Succinimido-ferrociphenols and Related Heterocyclic
 Species Induce Strong Antiproliferative Effects, Especially against
 Ovarian Cancer Cells Resistant to Cisplatin.
;
_journal_issue 20
_journal_name_full 'Journal of medicinal chemistry'
_journal_page_first 8358
_journal_page_last 8368
_journal_paper_doi 10.1021/acs.jmedchem.7b00743
_journal_volume 60
_journal_year 2017
_chemical_formula_moiety 'C31 H31 Fe N O5, 1.5(C3 H6 O), 0.5(H2 O)'
_chemical_formula_sum 'C35.5 H41 Fe N O7'
_chemical_formula_weight 649.54
_space_group_crystal_system triclinic
_space_group_IT_number 2
_space_group_name_Hall '-P 1'
_space_group_name_H-M_alt 'P -1'
_symmetry_space_group_name_Hall '-P 1'
_symmetry_space_group_name_H-M 'P -1'
_atom_sites_solution_hydrogens mixed
_atom_sites_solution_primary dual
_atom_sites_solution_secondary difmap
_audit_creation_method SHELXL-2014/7
_cell_angle_alpha 81.024(2)
_cell_angle_beta 83.266(2)
_cell_angle_gamma 65.585(2)
_cell_formula_units_Z 4
_cell_length_a 9.6462(3)
_cell_length_b 11.3462(3)
_cell_length_c 34.2707(10)
_cell_measurement_reflns_used 9940
_cell_measurement_temperature 200(1)
_cell_measurement_theta_max 66.55
_cell_measurement_theta_min 4.31
_cell_volume 3367.79(18)
_computing_cell_refinement 'Bruker SAINT'
_computing_data_collection 'Bruker APEX2'
_computing_data_reduction 'Bruker SAINT'
_computing_molecular_graphics 'SXGRAPH (Farrugia, 2012)'
_computing_publication_material 'WinGX publication routines (Farrugia, 2012)'
_computing_structure_refinement 'SHELXL-2014/7 (Sheldrick, 2014)'
_computing_structure_solution 'SHELXT-2014/5 (Sheldrick, 2014)'
_diffrn_ambient_temperature 200(1)
_diffrn_detector_area_resol_mean 8.3333
_diffrn_measured_fraction_theta_full 0.980
_diffrn_measured_fraction_theta_max 0.979
_diffrn_measurement_device_type 'Bruker APEX-II CCD'
_diffrn_measurement_method '\f and \w scans'
_diffrn_radiation_source micro-source
_diffrn_radiation_type CuK\a
_diffrn_radiation_wavelength 1.54178
_diffrn_reflns_av_R_equivalents 0.0230
_diffrn_reflns_av_unetI/netI 0.0254
_diffrn_reflns_Laue_measured_fraction_full 0.980
_diffrn_reflns_Laue_measured_fraction_max 0.979
_diffrn_reflns_limit_h_max 11
_diffrn_reflns_limit_h_min -10
_diffrn_reflns_limit_k_max 13
_diffrn_reflns_limit_k_min -13
_diffrn_reflns_limit_l_max 40
_diffrn_reflns_limit_l_min -40
_diffrn_reflns_number 30852
_diffrn_reflns_point_group_measured_fraction_full 0.980
_diffrn_reflns_point_group_measured_fraction_max 0.979
_diffrn_reflns_theta_full 66.500
_diffrn_reflns_theta_max 66.596
_diffrn_reflns_theta_min 1.307
_exptl_absorpt_coefficient_mu 3.981
_exptl_absorpt_correction_T_max 0.734
_exptl_absorpt_correction_T_min 0.372
_exptl_absorpt_correction_type multi-scan
_exptl_absorpt_process_details
; 
R.H. Blessing, Acta Cryst. (1995), A51, 33-38
;
_exptl_crystal_colour orange
_exptl_crystal_density_diffrn 1.281
_exptl_crystal_density_method 'not measured'
_exptl_crystal_description fragment
_exptl_crystal_F_000 1372
_exptl_crystal_size_max 0.47
_exptl_crystal_size_mid 0.26
_exptl_crystal_size_min 0.11
_refine_diff_density_max 0.263
_refine_diff_density_min -0.262
_refine_diff_density_rms 0.044
_refine_ls_extinction_method none
_refine_ls_goodness_of_fit_ref 1.028
_refine_ls_hydrogen_treatment constr
_refine_ls_matrix_type full
_refine_ls_number_parameters 814
_refine_ls_number_reflns 11678
_refine_ls_number_restraints 0
_refine_ls_restrained_S_all 1.028
_refine_ls_R_factor_all 0.0378
_refine_ls_R_factor_gt 0.0332
_refine_ls_shift/su_max 0.001
_refine_ls_shift/su_mean 0.000
_refine_ls_structure_factor_coef Fsqd
_refine_ls_weighting_details 'w=1/[\s^2^(Fo^2^)+(0.0481P)^2^+0.8951P] where P=(Fo^2^+2Fc^2^)/3'
_refine_ls_weighting_scheme calc
_refine_ls_wR_factor_gt 0.0868
_refine_ls_wR_factor_ref 0.0895
_reflns_number_gt 10508
_reflns_number_total 11678
_reflns_threshold_expression 'I > 2\s(I)'
_cod_data_source_file jm7b00743_si_003.cif
_cod_data_source_block p819c
_cod_depositor_comments
;
Adding full bibliography for 1547325--1547327.cif.

2019-02-04
Z value and formula fixed to values more according to usual
chemical conventions.                 miguel
;
_cod_original_formula_sum 'C71 H82 Fe2 N2 O14'
_cod_original_formula_weight 1299.08
_cod_original_formula_moiety '2(C31 H31 Fe N O5), 3(C3 H6 O), H2 O'
_cod_original_formula_units_Z 2
_cod_original_cell_volume 3367.80(18)
_cod_database_code 1547325
_shelx_shelxl_version_number 2014/7
_shelx_space_group_comment
;
The symmetry employed for this shelxl refinement is uniquely defined
by the following loop, which should always be used as a source of
symmetry information in preference to the above space-group names.
They are only intended as comments.
;

loop_
_space_group_symop_operation_xyz
'x, y, z'
'-x, -y, -z'

loop_
_atom_site_label
_atom_site_type_symbol
_atom_site_fract_x
_atom_site_fract_y
_atom_site_fract_z
_atom_site_U_iso_or_equiv
_atom_site_adp_type
_atom_site_occupancy
_atom_site_site_symmetry_order
_atom_site_calc_flag
_atom_site_refinement_flags_posn
_atom_site_refinement_flags_adp
Fe1 Fe 0.59808(3) 0.24072(2) 0.03315(2) 0.02996(8) Uani 1 1 d . .
Fe2 Fe 0.87177(3) 0.25729(2) 0.46810(2) 0.02837(7) Uani 1 1 d . .
O1 O 0.3886(2) 0.19139(18) 0.25870(7) 0.0811(6) Uani 1 1 d . .
O2 O 0.22269(19) 0.10043(17) 0.27158(7) 0.0740(5) Uani 1 1 d . .
H2A H 0.1615 0.1755 0.2631 0.111 Uiso 1 1 calc R U
O3 O 0.58039(16) -0.05811(16) 0.21122(4) 0.0541(4) Uani 1 1 d . .
O4 O 1.53692(14) -0.07225(13) 0.13783(4) 0.0411(3) Uani 1 1 d . .
H4 H 1.5514 -0.0635 0.1607 0.062 Uiso 1 1 calc R U
O5 O 0.78097(18) 0.79717(13) 0.08581(5) 0.0550(4) Uani 1 1 d . .
H5A H 0.7009 0.8338 0.0997 0.083 Uiso 1 1 calc R U
O6 O 1.01904(18) 0.33240(16) 0.24254(6) 0.0671(5) Uani 1 1 d . .
O7 O 0.8578(2) 0.25015(16) 0.23359(6) 0.0718(5) Uani 1 1 d . .
H7A H 0.7635 0.2771 0.2314 0.108 Uiso 1 1 calc R U
O8 O 0.71416(16) 0.57045(16) 0.29400(4) 0.0510(4) Uani 1 1 d . .
O9 O 1.65472(17) -0.29072(13) 0.42173(5) 0.0534(4) Uani 1 1 d . .
H9 H 1.6345 -0.3277 0.4051 0.080 Uiso 1 1 calc R U
O10 O 1.59776(15) 0.57568(12) 0.36684(4) 0.0398(3) Uani 1 1 d . .
H10 H 1.6375 0.5701 0.3437 0.060 Uiso 1 1 calc R U
O11 O 0.4335(2) 0.5170(2) 0.17010(7) 0.0836(6) Uani 1 1 d . .
O12 O 0.14313(16) 0.68266(14) 0.22951(4) 0.0488(3) Uani 1 1 d . .
O13 O 0.9957(2) -0.11272(17) 0.29688(5) 0.0681(5) Uani 1 1 d . .
O14 O 0.5765(2) 0.3115(2) 0.22400(8) 0.1091(9) Uani 1 1 d . .
H14A H 0.5129 0.3886 0.2078 0.131 Uiso 1 1 d R U
H14B H 0.5171 0.2703 0.2403 0.131 Uiso 1 1 d R U
N1 N 0.81724(18) -0.07921(15) 0.22024(5) 0.0405(4) Uani 1 1 d . .
H1 H 0.8826 -0.0893 0.2377 0.049 Uiso 1 1 calc R U
N2 N 0.92673(17) 0.61018(14) 0.28629(4) 0.0346(3) Uani 1 1 d . .
H2B H 0.9909 0.6313 0.2693 0.042 Uiso 1 1 calc R U
C1 C 0.3600(2) 0.0985(2) 0.27088(7) 0.0516(5) Uani 1 1 d . .
C2 C 0.4732(3) -0.0311(2) 0.28768(6) 0.0594(6) Uani 1 1 d . .
H2C H 0.4540 -0.1009 0.2783 0.071 Uiso 1 1 calc R U
H2D H 0.4577 -0.0394 0.3169 0.071 Uiso 1 1 calc R U
C3 C 0.6364(2) -0.0509(2) 0.27655(6) 0.0570(6) Uani 1 1 d . .
H3A H 0.7047 -0.1309 0.2921 0.068 Uiso 1 1 calc R U
H3B H 0.6532 0.0237 0.2834 0.068 Uiso 1 1 calc R U
C4 C 0.6769(2) -0.06277(18) 0.23295(6) 0.0392(4) Uani 1 1 d . .
C5 C 0.8688(2) -0.08136(18) 0.17854(5) 0.0381(4) Uani 1 1 d . .
H5B H 0.8195 -0.1250 0.1656 0.046 Uiso 1 1 calc R U
H5C H 0.9805 -0.1322 0.1762 0.046 Uiso 1 1 calc R U
C6 C 0.8305(2) 0.05584(17) 0.15763(5) 0.0378(4) Uani 1 1 d . .
H6A H 0.8866 0.0963 0.1694 0.045 Uiso 1 1 calc R U
H6B H 0.7201 0.1084 0.1623 0.045 Uiso 1 1 calc R U
C7 C 0.8698(2) 0.06038(16) 0.11297(5) 0.0320(4) Uani 1 1 d . .
H7B H 0.9796 0.0066 0.1078 0.038 Uiso 1 1 calc R U
H7C H 0.8103 0.0246 0.1005 0.038 Uiso 1 1 calc R U
C8 C 0.83276(19) 0.20073(16) 0.09535(5) 0.0287(3) Uani 1 1 d . .
C9 C 0.93302(19) 0.25544(16) 0.09623(5) 0.0282(3) Uani 1 1 d . .
C10 C 1.09408(19) 0.17269(15) 0.10663(5) 0.0283(3) Uani 1 1 d . .
C11 C 1.14775(19) 0.18111(16) 0.14159(5) 0.0317(4) Uani 1 1 d . .
H11 H 1.0824 0.2438 0.1583 0.038 Uiso 1 1 calc R U
C12 C 1.2941(2) 0.10043(17) 0.15281(5) 0.0330(4) Uani 1 1 d . .
H12 H 1.3279 0.1075 0.1770 0.040 Uiso 1 1 calc R U
C13 C 1.39013(19) 0.00982(16) 0.12853(5) 0.0305(3) Uani 1 1 d . .
C14 C 1.3417(2) 0.00132(18) 0.09310(5) 0.0365(4) Uani 1 1 d . .
H14C H 1.4086 -0.0599 0.0762 0.044 Uiso 1 1 calc R U
C15 C 1.1953(2) 0.08221(18) 0.08233(5) 0.0354(4) Uani 1 1 d . .
H15 H 1.1631 0.0760 0.0579 0.042 Uiso 1 1 calc R U
C16 C 0.88943(19) 0.39897(16) 0.09170(5) 0.0291(3) Uani 1 1 d . .
C17 C 0.9737(2) 0.45816(18) 0.06712(6) 0.0387(4) Uani 1 1 d . .
H17 H 1.0592 0.4067 0.0515 0.046 Uiso 1 1 calc R U
C18 C 0.9349(2) 0.59134(19) 0.06496(6) 0.0448(5) Uani 1 1 d . .
H18 H 0.9928 0.6303 0.0477 0.054 Uiso 1 1 calc R U
C19 C 0.8122(2) 0.66721(17) 0.08793(6) 0.0381(4) Uani 1 1 d . .
C20 C 0.7254(2) 0.61096(17) 0.11209(5) 0.0350(4) Uani 1 1 d . .
H20 H 0.6394 0.6629 0.1275 0.042 Uiso 1 1 calc R U
C21 C 0.7647(2) 0.47810(17) 0.11376(5) 0.0326(4) Uani 1 1 d . .
H21 H 0.7046 0.4401 0.1305 0.039 Uiso 1 1 calc R U
C22 C 0.67719(19) 0.27395(16) 0.08178(5) 0.0281(3) Uani 1 1 d . .
C23 C 0.5517(2) 0.23643(18) 0.09275(5) 0.0341(4) Uani 1 1 d . .
H23 H 0.5545 0.1627 0.1106 0.041 Uiso 1 1 calc R U
C24 C 0.4228(2) 0.32750(19) 0.07250(6) 0.0403(4) Uani 1 1 d . .
H24 H 0.3246 0.3257 0.0746 0.048 Uiso 1 1 calc R U
C25 C 0.4662(2) 0.42162(17) 0.04855(6) 0.0375(4) Uani 1 1 d . .
H25 H 0.4020 0.4940 0.0318 0.045 Uiso 1 1 calc R U
C26 C 0.6219(2) 0.38918(16) 0.05388(5) 0.0318(4) Uani 1 1 d . .
H26 H 0.6800 0.4359 0.0411 0.038 Uiso 1 1 calc R U
C27 C 0.7705(3) 0.0905(2) 0.00893(7) 0.0575(6) Uani 1 1 d . .
H27 H 0.8690 0.0433 0.0188 0.069 Uiso 1 1 calc R U
C28 C 0.6441(3) 0.0597(2) 0.01908(6) 0.0545(6) Uani 1 1 d . .
H28 H 0.6419 -0.0126 0.0370 0.065 Uiso 1 1 calc R U
C29 C 0.5198(3) 0.1541(2) -0.00175(7) 0.0547(6) Uani 1 1 d . .
H29 H 0.4196 0.1568 -0.0003 0.066 Uiso 1 1 calc R U
C30 C 0.5712(3) 0.2439(2) -0.02519(6) 0.0510(5) Uani 1 1 d . .
H30 H 0.5115 0.3176 -0.0423 0.061 Uiso 1 1 calc R U
C31 C 0.7264(3) 0.2049(2) -0.01879(6) 0.0538(6) Uani 1 1 d . .
H31 H 0.7901 0.2474 -0.0308 0.065 Uiso 1 1 calc R U
C32 C 0.8940(2) 0.3499(2) 0.23299(6) 0.0492(5) Uani 1 1 d . .
C33 C 0.7793(2) 0.4820(2) 0.21923(6) 0.0481(5) Uani 1 1 d . .
H33A H 0.6782 0.4922 0.2320 0.058 Uiso 1 1 calc R U
H33B H 0.7725 0.4892 0.1903 0.058 Uiso 1 1 calc R U
C34 C 0.8178(2) 0.5915(2) 0.22843(6) 0.0436(4) Uani 1 1 d . .
H34A H 0.9197 0.5812 0.2161 0.052 Uiso 1 1 calc R U
H34B H 0.7422 0.6764 0.2171 0.052 Uiso 1 1 calc R U
C35 C 0.8172(2) 0.58982(18) 0.27251(5) 0.0357(4) Uani 1 1 d . .
C36 C 0.9456(2) 0.59917(17) 0.32833(5) 0.0336(4) Uani 1 1 d . .
H36A H 0.8441 0.6379 0.3423 0.040 Uiso 1 1 calc R U
H36B H 1.0050 0.6490 0.3324 0.040 Uiso 1 1 calc R U
C37 C 1.0269(2) 0.45782(16) 0.34594(5) 0.0329(4) Uani 1 1 d . .
H37A H 1.1315 0.4214 0.3335 0.039 Uiso 1 1 calc R U
H37B H 0.9722 0.4065 0.3398 0.039 Uiso 1 1 calc R U
C38 C 1.03557(18) 0.44429(15) 0.39079(5) 0.0292(3) Uani 1 1 d . .
H38A H 1.0874 0.4976 0.3972 0.035 Uiso 1 1 calc R U
H38B H 0.9311 0.4772 0.4035 0.035 Uiso 1 1 calc R U
C39 C 1.12246(18) 0.30241(15) 0.40709(4) 0.0260(3) Uani 1 1 d . .
C40 C 1.27595(18) 0.24913(15) 0.40615(5) 0.0266(3) Uani 1 1 d . .
C41 C 1.37084(18) 0.10572(16) 0.41188(5) 0.0282(3) Uani 1 1 d . .
C42 C 1.34816(19) 0.02229(17) 0.39001(5) 0.0326(4) Uani 1 1 d . .
H42 H 1.2680 0.0568 0.3724 0.039 Uiso 1 1 calc R U
C43 C 1.4398(2) -0.11006(17) 0.39336(5) 0.0356(4) Uani 1 1 d . .
H43 H 1.4214 -0.1652 0.3783 0.043 Uiso 1 1 calc R U
C44 C 1.5578(2) -0.16168(17) 0.41853(6) 0.0382(4) Uani 1 1 d . .
C45 C 1.5809(2) -0.08110(19) 0.44124(6) 0.0453(5) Uani 1 1 d . .
H45 H 1.6600 -0.1164 0.4592 0.054 Uiso 1 1 calc R U
C46 C 1.4884(2) 0.05095(18) 0.43773(6) 0.0380(4) Uani 1 1 d . .
H46 H 1.5057 0.1054 0.4533 0.046 Uiso 1 1 calc R U
C47 C 1.36501(17) 0.33204(15) 0.39594(5) 0.0271(3) Uani 1 1 d . .
C48 C 1.3549(2) 0.42336(18) 0.42013(5) 0.0341(4) Uani 1 1 d . .
H48 H 1.2938 0.4305 0.4442 0.041 Uiso 1 1 calc R U
C49 C 1.4321(2) 0.50390(18) 0.40990(5) 0.0358(4) Uani 1 1 d . .
H49 H 1.4225 0.5662 0.4267 0.043 Uiso 1 1 calc R U
C50 C 1.52288(18) 0.49393(16) 0.37530(5) 0.0293(3) Uani 1 1 d . .
C51 C 1.53819(19) 0.40187(16) 0.35110(5) 0.0307(4) Uani 1 1 d . .
H51 H 1.6020 0.3935 0.3275 0.037 Uiso 1 1 calc R U
C52 C 1.45974(19) 0.32176(16) 0.36157(5) 0.0302(4) Uani 1 1 d . .
H52 H 1.4710 0.2585 0.3449 0.036 Uiso 1 1 calc R U
C53 C 1.02732(18) 0.22797(15) 0.41999(5) 0.0259(3) Uani 1 1 d . .
C54 C 0.87577(19) 0.26457(17) 0.40828(5) 0.0309(4) Uani 1 1 d . .
H54 H 0.8219 0.3391 0.3906 0.037 Uiso 1 1 calc R U
C55 C 0.8192(2) 0.17171(18) 0.42731(5) 0.0364(4) Uani 1 1 d . .
H55 H 0.7219 0.1728 0.4244 0.044 Uiso 1 1 calc R U
C56 C 0.9336(2) 0.07683(17) 0.45141(5) 0.0357(4) Uani 1 1 d . .
H56 H 0.9264 0.0031 0.4675 0.043 Uiso 1 1 calc R U
C57 C 1.06074(19) 0.11143(16) 0.44737(5) 0.0305(4) Uani 1 1 d . .
H57 H 1.1527 0.0651 0.4606 0.037 Uiso 1 1 calc R U
C58 C 0.8708(3) 0.4074(2) 0.49380(7) 0.0582(6) Uani 1 1 d . .
H58 H 0.9300 0.4566 0.4847 0.070 Uiso 1 1 calc R U
C59 C 0.7242(3) 0.43589(19) 0.48270(6) 0.0519(6) Uani 1 1 d . .
H59 H 0.6665 0.5082 0.4648 0.062 Uiso 1 1 calc R U
C60 C 0.6768(2) 0.3395(2) 0.50245(6) 0.0510(5) Uani 1 1 d . .
H60 H 0.5820 0.3349 0.5002 0.061 Uiso 1 1 calc R U
C61 C 0.7954(3) 0.2504(2) 0.52619(6) 0.0519(6) Uani 1 1 d . .
H61 H 0.7941 0.1755 0.5428 0.062 Uiso 1 1 calc R U
C62 C 0.9158(3) 0.2920(2) 0.52104(6) 0.0576(6) Uani 1 1 d . .
H62 H 1.0099 0.2505 0.5335 0.069 Uiso 1 1 calc R U
C63 C 0.3166(3) 0.5380(3) 0.15440(8) 0.0679(7) Uani 1 1 d . .
C64 C 0.2539(5) 0.6518(3) 0.12397(9) 0.0986(11) Uani 1 1 d . .
H64A H 0.3147 0.7039 0.1214 0.148 Uiso 1 1 calc R U
H64B H 0.1479 0.7053 0.1319 0.148 Uiso 1 1 calc R U
H64C H 0.2575 0.6212 0.0985 0.148 Uiso 1 1 calc R U
C65 C 0.2349(4) 0.4511(3) 0.16503(9) 0.0866(9) Uani 1 1 d . .
H65A H 0.2905 0.3703 0.1529 0.130 Uiso 1 1 calc R U
H65B H 0.1320 0.4948 0.1553 0.130 Uiso 1 1 calc R U
H65C H 0.2280 0.4307 0.1939 0.130 Uiso 1 1 calc R U
C66 C 0.2471(2) 0.7023(2) 0.23971(7) 0.0501(5) Uani 1 1 d . .
C67 C 0.2952(4) 0.8036(3) 0.21720(10) 0.0905(10) Uani 1 1 d . .
H67A H 0.2503 0.8309 0.1914 0.136 Uiso 1 1 calc R U
H67B H 0.4066 0.7677 0.2134 0.136 Uiso 1 1 calc R U
H67C H 0.2604 0.8790 0.2320 0.136 Uiso 1 1 calc R U
C68 C 0.3303(3) 0.6278(4) 0.27538(9) 0.0893(10) Uani 1 1 d . .
H68A H 0.3013 0.5546 0.2848 0.134 Uiso 1 1 calc R U
H68B H 0.3043 0.6851 0.2962 0.134 Uiso 1 1 calc R U
H68C H 0.4404 0.5945 0.2687 0.134 Uiso 1 1 calc R U
C69 C 0.9834(3) -0.0581(3) 0.32551(8) 0.0670(7) Uani 1 1 d . .
C70 C 1.0666(6) -0.1267(4) 0.36127(12) 0.142(2) Uani 1 1 d . .
H70A H 0.9952 -0.1402 0.3825 0.213 Uiso 1 1 calc R U
H70B H 1.1144 -0.0744 0.3697 0.213 Uiso 1 1 calc R U
H70C H 1.1454 -0.2114 0.3554 0.213 Uiso 1 1 calc R U
C71 C 0.8856(5) 0.0810(3) 0.32656(10) 0.1121(14) Uani 1 1 d . .
H71A H 0.8532 0.1215 0.2999 0.168 Uiso 1 1 calc R U
H71B H 0.9428 0.1240 0.3360 0.168 Uiso 1 1 calc R U
H71C H 0.7957 0.0904 0.3445 0.168 Uiso 1 1 calc R U

loop_
_atom_site_aniso_label
_atom_site_aniso_U_11
_atom_site_aniso_U_22
_atom_site_aniso_U_33
_atom_site_aniso_U_23
_atom_site_aniso_U_13
_atom_site_aniso_U_12
Fe1 0.03524(15) 0.02872(14) 0.03072(15) -0.00543(11) -0.00612(11) -0.01589(11)
Fe2 0.02538(14) 0.02792(14) 0.02776(14) -0.00434(10) 0.00393(10) -0.00777(10)
O1 0.0528(10) 0.0585(11) 0.1250(18) 0.0066(11) -0.0041(10) -0.0219(9)
O2 0.0470(10) 0.0615(11) 0.1050(15) -0.0012(10) 0.0000(9) -0.0176(8)
O3 0.0354(7) 0.0834(11) 0.0380(7) -0.0053(7) -0.0052(6) -0.0183(7)
O4 0.0317(7) 0.0396(7) 0.0458(8) -0.0094(6) -0.0080(6) -0.0052(5)
O5 0.0605(10) 0.0278(7) 0.0746(11) -0.0054(7) 0.0050(8) -0.0181(7)
O6 0.0438(9) 0.0601(10) 0.0904(13) -0.0132(9) -0.0099(8) -0.0108(8)
O7 0.0669(11) 0.0526(10) 0.0974(14) -0.0121(9) -0.0104(11) -0.0232(8)
O8 0.0478(8) 0.0804(11) 0.0401(8) -0.0062(7) 0.0047(6) -0.0434(8)
O9 0.0515(9) 0.0278(7) 0.0693(10) -0.0026(6) -0.0155(7) -0.0023(6)
O10 0.0421(7) 0.0400(7) 0.0455(7) -0.0112(6) 0.0105(6) -0.0258(6)
O11 0.0629(12) 0.0843(14) 0.1016(16) -0.0063(11) 0.0156(11) -0.0346(11)
O12 0.0405(8) 0.0568(9) 0.0504(8) 0.0027(7) -0.0015(6) -0.0243(7)
O13 0.0804(12) 0.0667(11) 0.0642(11) -0.0200(9) -0.0097(9) -0.0308(9)
O14 0.0757(14) 0.0930(16) 0.170(2) 0.0236(15) -0.0316(15) -0.0529(13)
N1 0.0360(8) 0.0449(9) 0.0351(8) 0.0084(7) -0.0114(7) -0.0129(7)
N2 0.0326(8) 0.0378(8) 0.0342(8) 0.0078(6) -0.0024(6) -0.0190(6)
C1 0.0416(12) 0.0524(13) 0.0500(12) -0.0058(10) 0.0048(9) -0.0104(10)
C2 0.0584(14) 0.0612(14) 0.0371(11) 0.0021(10) 0.0074(10) -0.0082(11)
C3 0.0464(12) 0.0654(14) 0.0351(11) -0.0039(10) -0.0062(9) 0.0016(10)
C4 0.0346(10) 0.0359(9) 0.0353(10) 0.0025(7) -0.0065(8) -0.0034(8)
C5 0.0307(9) 0.0357(9) 0.0396(10) 0.0041(8) -0.0039(7) -0.0077(7)
C6 0.0435(10) 0.0345(9) 0.0377(10) 0.0019(8) -0.0088(8) -0.0186(8)
C7 0.0328(9) 0.0271(8) 0.0385(9) -0.0018(7) -0.0055(7) -0.0142(7)
C8 0.0314(9) 0.0278(8) 0.0283(8) -0.0028(6) -0.0037(7) -0.0130(7)
C9 0.0291(8) 0.0286(8) 0.0284(8) -0.0030(6) -0.0049(6) -0.0126(7)
C10 0.0284(8) 0.0280(8) 0.0318(8) -0.0028(7) -0.0028(7) -0.0146(7)
C11 0.0307(9) 0.0315(9) 0.0334(9) -0.0094(7) -0.0020(7) -0.0110(7)
C12 0.0339(9) 0.0351(9) 0.0308(9) -0.0057(7) -0.0074(7) -0.0127(7)
C13 0.0270(8) 0.0281(8) 0.0364(9) -0.0022(7) -0.0031(7) -0.0115(7)
C14 0.0339(9) 0.0375(9) 0.0380(9) -0.0149(8) 0.0021(7) -0.0119(8)
C15 0.0346(9) 0.0409(10) 0.0341(9) -0.0108(7) -0.0038(7) -0.0160(8)
C16 0.0289(8) 0.0300(8) 0.0328(9) -0.0020(7) -0.0092(7) -0.0151(7)
C17 0.0312(9) 0.0342(9) 0.0500(11) -0.0044(8) 0.0025(8) -0.0140(8)
C18 0.0416(11) 0.0351(10) 0.0588(13) 0.0008(9) 0.0054(9) -0.0209(8)
C19 0.0410(10) 0.0275(9) 0.0474(11) -0.0016(8) -0.0094(8) -0.0144(8)
C20 0.0363(9) 0.0327(9) 0.0362(9) -0.0084(7) -0.0030(7) -0.0122(7)
C21 0.0363(9) 0.0343(9) 0.0326(9) -0.0060(7) -0.0021(7) -0.0188(7)
C22 0.0321(9) 0.0277(8) 0.0287(8) -0.0061(6) -0.0049(7) -0.0146(7)
C23 0.0340(9) 0.0403(10) 0.0322(9) -0.0059(7) -0.0016(7) -0.0186(8)
C24 0.0289(9) 0.0508(11) 0.0429(10) -0.0116(9) -0.0033(8) -0.0153(8)
C25 0.0366(10) 0.0327(9) 0.0416(10) -0.0103(8) -0.0127(8) -0.0077(8)
C26 0.0389(9) 0.0268(8) 0.0339(9) -0.0045(7) -0.0098(7) -0.0151(7)
C27 0.0636(15) 0.0503(13) 0.0470(12) -0.0227(10) -0.0039(11) -0.0053(11)
C28 0.0917(18) 0.0339(10) 0.0440(11) -0.0097(9) -0.0088(11) -0.0284(11)
C29 0.0746(15) 0.0542(13) 0.0547(13) -0.0195(10) -0.0162(11) -0.0375(12)
C30 0.0800(16) 0.0424(11) 0.0350(10) -0.0075(8) -0.0174(10) -0.0246(11)
C31 0.0723(15) 0.0578(13) 0.0379(11) -0.0188(10) 0.0097(10) -0.0317(12)
C32 0.0469(12) 0.0528(12) 0.0477(12) -0.0147(10) 0.0042(9) -0.0187(10)
C33 0.0493(12) 0.0551(12) 0.0386(10) -0.0043(9) -0.0095(9) -0.0184(10)
C34 0.0457(11) 0.0485(11) 0.0349(10) 0.0037(8) -0.0051(8) -0.0196(9)
C35 0.0339(9) 0.0360(9) 0.0368(9) 0.0018(7) -0.0019(7) -0.0160(8)
C36 0.0351(9) 0.0325(9) 0.0356(9) 0.0025(7) -0.0066(7) -0.0171(7)
C37 0.0325(9) 0.0295(9) 0.0327(9) 0.0012(7) -0.0016(7) -0.0102(7)
C38 0.0253(8) 0.0272(8) 0.0333(9) -0.0018(7) -0.0016(7) -0.0094(7)
C39 0.0259(8) 0.0265(8) 0.0237(8) -0.0025(6) 0.0010(6) -0.0094(6)
C40 0.0263(8) 0.0275(8) 0.0240(8) -0.0028(6) 0.0011(6) -0.0097(7)
C41 0.0220(8) 0.0293(8) 0.0312(8) -0.0020(7) 0.0033(6) -0.0100(6)
C42 0.0289(9) 0.0340(9) 0.0306(9) -0.0050(7) -0.0004(7) -0.0084(7)
C43 0.0360(9) 0.0331(9) 0.0357(9) -0.0076(7) 0.0020(7) -0.0118(7)
C44 0.0360(10) 0.0274(9) 0.0443(10) 0.0006(8) 0.0006(8) -0.0083(7)
C45 0.0381(10) 0.0383(10) 0.0555(12) 0.0017(9) -0.0179(9) -0.0099(8)
C46 0.0326(9) 0.0342(9) 0.0477(11) -0.0037(8) -0.0086(8) -0.0129(8)
C47 0.0213(8) 0.0268(8) 0.0303(8) -0.0018(6) -0.0015(6) -0.0075(6)
C48 0.0305(9) 0.0442(10) 0.0310(9) -0.0115(7) 0.0070(7) -0.0184(8)
C49 0.0356(9) 0.0411(10) 0.0368(9) -0.0166(8) 0.0054(7) -0.0193(8)
C50 0.0236(8) 0.0282(8) 0.0355(9) -0.0030(7) 0.0001(7) -0.0106(7)
C51 0.0274(8) 0.0329(9) 0.0298(8) -0.0048(7) 0.0056(7) -0.0117(7)
C52 0.0283(8) 0.0296(8) 0.0314(9) -0.0079(7) 0.0030(7) -0.0103(7)
C53 0.0229(8) 0.0265(8) 0.0257(8) -0.0046(6) 0.0022(6) -0.0077(6)
C54 0.0275(8) 0.0375(9) 0.0278(8) -0.0046(7) -0.0005(7) -0.0132(7)
C55 0.0320(9) 0.0456(10) 0.0380(10) -0.0095(8) 0.0033(7) -0.0216(8)
C56 0.0386(10) 0.0309(9) 0.0387(10) -0.0072(7) 0.0106(8) -0.0173(8)
C57 0.0269(8) 0.0265(8) 0.0320(9) -0.0031(7) 0.0043(7) -0.0061(7)
C58 0.0825(17) 0.0591(14) 0.0479(12) -0.0293(11) 0.0182(12) -0.0412(13)
C59 0.0617(14) 0.0326(10) 0.0407(11) -0.0096(8) 0.0051(10) 0.0012(9)
C60 0.0382(11) 0.0522(12) 0.0503(12) -0.0175(10) 0.0177(9) -0.0074(9)
C61 0.0634(14) 0.0391(11) 0.0324(10) -0.0049(8) 0.0175(9) -0.0051(10)
C62 0.0546(13) 0.0692(15) 0.0373(11) -0.0237(10) -0.0038(10) -0.0070(11)
C63 0.0674(17) 0.0723(17) 0.0617(15) -0.0252(13) 0.0265(13) -0.0276(14)
C64 0.130(3) 0.087(2) 0.0677(19) -0.0136(17) 0.0109(19) -0.035(2)
C65 0.091(2) 0.104(2) 0.084(2) -0.0358(18) 0.0252(17) -0.0572(19)
C66 0.0324(10) 0.0641(14) 0.0511(12) -0.0037(10) 0.0016(9) -0.0188(10)
C67 0.095(2) 0.119(3) 0.091(2) 0.0067(19) -0.0112(18) -0.083(2)
C68 0.0432(14) 0.132(3) 0.0717(18) 0.0160(18) -0.0160(13) -0.0206(16)
C69 0.0791(18) 0.0675(16) 0.0644(16) -0.0183(13) -0.0141(13) -0.0333(14)
C70 0.193(5) 0.111(3) 0.124(3) -0.025(3) -0.097(3) -0.036(3)
C71 0.156(4) 0.079(2) 0.083(2) -0.0338(18) -0.018(2) -0.018(2)

loop_
_atom_type_symbol
_atom_type_description
_atom_type_scat_dispersion_real
_atom_type_scat_dispersion_imag
_atom_type_scat_source
C C 0.0181 0.0091 'International Tables Vol C Tables 4.2.6.8 and 6.1.1.4'
H H 0.0000 0.0000 'International Tables Vol C Tables 4.2.6.8 and 6.1.1.4'
N N 0.0311 0.0180 'International Tables Vol C Tables 4.2.6.8 and 6.1.1.4'
O O 0.0492 0.0322 'International Tables Vol C Tables 4.2.6.8 and 6.1.1.4'
Fe Fe -1.1336 3.1974 'International Tables Vol C Tables 4.2.6.8 and 6.1.1.4'

loop_
_geom_angle_atom_site_label_1
_geom_angle_atom_site_label_2
_geom_angle_atom_site_label_3
_geom_angle
C26 Fe1 C25 40.86(7)
C26 Fe1 C27 125.06(9)
C25 Fe1 C27 161.71(10)
C26 Fe1 C23 68.76(7)
C25 Fe1 C23 68.59(8)
C27 Fe1 C23 121.60(9)
C26 Fe1 C24 68.70(8)
C25 Fe1 C24 40.71(8)
C27 Fe1 C24 156.56(9)
C23 Fe1 C24 40.75(7)
C26 Fe1 C28 161.10(9)
C25 Fe1 C28 156.61(10)
C27 Fe1 C28 40.08(10)
C23 Fe1 C28 107.26(8)
C24 Fe1 C28 121.14(9)
C26 Fe1 C30 121.98(8)
C25 Fe1 C30 107.50(8)
C27 Fe1 C30 68.24(9)
C23 Fe1 C30 159.99(9)
C24 Fe1 C30 123.58(9)
C28 Fe1 C30 68.08(9)
C26 Fe1 C29 157.10(8)
C25 Fe1 C29 121.14(9)
C27 Fe1 C29 68.00(10)
C23 Fe1 C29 123.34(9)
C24 Fe1 C29 106.75(9)
C28 Fe1 C29 40.53(9)
C30 Fe1 C29 40.55(9)
C26 Fe1 C31 108.26(8)
C25 Fe1 C31 124.46(9)
C27 Fe1 C31 40.87(9)
C23 Fe1 C31 157.81(9)
C24 Fe1 C31 160.49(9)
C28 Fe1 C31 68.04(9)
C30 Fe1 C31 40.42(10)
C29 Fe1 C31 68.12(10)
C26 Fe1 C22 41.10(6)
C25 Fe1 C22 69.06(7)
C27 Fe1 C22 107.76(8)
C23 Fe1 C22 41.01(7)
C24 Fe1 C22 69.02(7)
C28 Fe1 C22 123.87(8)
C30 Fe1 C22 157.76(8)
C29 Fe1 C22 160.20(8)
C31 Fe1 C22 122.22(8)
C58 Fe2 C57 125.48(9)
C58 Fe2 C54 121.58(9)
C57 Fe2 C54 68.69(7)
C58 Fe2 C59 40.26(10)
C57 Fe2 C59 161.68(9)
C54 Fe2 C59 107.22(8)
C58 Fe2 C55 156.25(10)
C57 Fe2 C55 68.73(7)
C54 Fe2 C55 40.75(7)
C59 Fe2 C55 120.61(9)
C58 Fe2 C56 162.10(10)
C57 Fe2 C56 40.86(7)
C54 Fe2 C56 68.56(7)
C59 Fe2 C56 155.97(9)
C55 Fe2 C56 40.75(8)
C58 Fe2 C60 67.90(10)
C57 Fe2 C60 156.89(8)
C54 Fe2 C60 123.36(8)
C59 Fe2 C60 40.30(9)
C55 Fe2 C60 106.51(9)
C56 Fe2 C60 120.86(8)
C58 Fe2 C61 68.06(9)
C57 Fe2 C61 122.02(8)
C54 Fe2 C61 160.07(9)
C59 Fe2 C61 67.91(8)
C55 Fe2 C61 123.65(9)
C56 Fe2 C61 107.55(8)
C60 Fe2 C61 40.51(9)
C58 Fe2 C62 40.82(10)
C57 Fe2 C62 108.53(8)
C54 Fe2 C62 157.76(9)
C59 Fe2 C62 68.10(9)
C55 Fe2 C62 160.65(9)
C56 Fe2 C62 124.71(9)
C60 Fe2 C62 68.06(10)
C61 Fe2 C62 40.32(10)
C58 Fe2 C53 108.09(8)
C57 Fe2 C53 41.05(6)
C54 Fe2 C53 40.93(6)
C59 Fe2 C53 124.27(8)
C55 Fe2 C53 68.97(7)
C56 Fe2 C53 69.00(7)
C60 Fe2 C53 160.34(8)
C61 Fe2 C53 157.76(8)
C62 Fe2 C53 122.40(9)
C4 N1 C5 122.78(16)
C35 N2 C36 122.73(15)
O1 C1 O2 123.0(2)
O1 C1 C2 124.8(2)
O2 C1 C2 112.1(2)
C1 C2 C3 113.4(2)
C2 C3 C4 112.18(19)
O3 C4 N1 123.35(18)
O3 C4 C3 119.93(18)
N1 C4 C3 116.72(18)
N1 C5 C6 111.22(15)
C5 C6 C7 113.55(15)
C8 C7 C6 109.19(14)
C9 C8 C22 123.55(15)
C9 C8 C7 120.67(15)
C22 C8 C7 115.45(14)
C8 C9 C16 123.59(15)
C8 C9 C10 120.55(15)
C16 C9 C10 115.51(14)
C11 C10 C15 117.26(15)
C11 C10 C9 120.96(15)
C15 C10 C9 121.76(15)
C12 C11 C10 121.88(16)
C13 C12 C11 119.35(16)
O4 C13 C12 122.14(16)
O4 C13 C14 117.65(15)
C12 C13 C14 120.19(16)
C13 C14 C15 119.82(16)
C14 C15 C10 121.46(16)
C21 C16 C17 117.48(16)
C21 C16 C9 120.12(15)
C17 C16 C9 122.33(16)
C18 C17 C16 121.13(17)
C19 C18 C17 120.11(18)
O5 C19 C20 122.06(17)
O5 C19 C18 118.17(17)
C20 C19 C18 119.77(17)
C19 C20 C21 119.51(17)
C20 C21 C16 121.97(16)
C23 C22 C26 106.32(15)
C23 C22 C8 125.12(15)
C26 C22 C8 128.46(15)
C23 C22 Fe1 68.70(10)
C26 C22 Fe1 68.47(9)
C8 C22 Fe1 124.68(11)
C24 C23 C22 108.82(16)
C24 C23 Fe1 69.65(11)
C22 C23 Fe1 70.29(10)
C25 C24 C23 108.00(16)
C25 C24 Fe1 69.47(11)
C23 C24 Fe1 69.59(10)
C24 C25 C26 108.19(16)
C24 C25 Fe1 69.81(10)
C26 C25 Fe1 69.52(10)
C25 C26 C22 108.66(16)
C25 C26 Fe1 69.62(10)
C22 C26 Fe1 70.43(9)
C28 C27 C31 108.2(2)
C28 C27 Fe1 70.16(13)
C31 C27 Fe1 69.81(12)
C27 C28 C29 108.4(2)
C27 C28 Fe1 69.77(12)
C29 C28 Fe1 69.78(11)
C28 C29 C30 107.7(2)
C28 C29 Fe1 69.68(11)
C30 C29 Fe1 69.72(11)
C31 C30 C29 108.1(2)
C31 C30 Fe1 69.80(12)
C29 C30 Fe1 69.73(11)
C30 C31 C27 107.6(2)
C30 C31 Fe1 69.78(12)
C27 C31 Fe1 69.32(12)
O6 C32 O7 119.9(2)
O6 C32 C33 122.3(2)
O7 C32 C33 117.8(2)
C32 C33 C34 112.97(18)
C35 C34 C33 110.46(16)
O8 C35 N2 123.24(17)
O8 C35 C34 118.80(17)
N2 C35 C34 117.96(16)
N2 C36 C37 111.87(14)
C36 C37 C38 112.25(14)
C39 C38 C37 110.71(13)
C40 C39 C53 123.84(14)
C40 C39 C38 120.81(14)
C53 C39 C38 115.10(13)
C39 C40 C41 124.08(15)
C39 C40 C47 121.06(14)
C41 C40 C47 114.70(13)
C42 C41 C46 117.41(15)
C42 C41 C40 120.56(15)
C46 C41 C40 121.97(15)
C43 C42 C41 121.56(16)
C44 C43 C42 120.00(17)
O9 C44 C43 122.11(18)
O9 C44 C45 118.33(17)
C43 C44 C45 119.56(17)
C46 C45 C44 119.95(18)
C45 C46 C41 121.48(18)
C48 C47 C52 117.46(15)
C48 C47 C40 121.35(15)
C52 C47 C40 121.18(15)
C49 C48 C47 121.43(16)
C50 C49 C48 120.15(16)
O10 C50 C49 117.57(15)
O10 C50 C51 122.63(15)
C49 C50 C51 119.78(15)
C50 C51 C52 119.61(15)
C51 C52 C47 121.53(16)
C54 C53 C57 106.21(14)
C54 C53 C39 125.05(14)
C57 C53 C39 128.67(15)
C54 C53 Fe2 68.47(9)
C57 C53 Fe2 68.35(9)
C39 C53 Fe2 125.58(11)
C55 C54 C53 109.06(15)
C55 C54 Fe2 69.71(10)
C53 C54 Fe2 70.60(9)
C54 C55 C56 107.94(16)
C54 C55 Fe2 69.54(10)
C56 C55 Fe2 69.63(10)
C55 C56 C57 108.03(15)
C55 C56 Fe2 69.62(10)
C57 C56 Fe2 69.43(10)
C56 C57 C53 108.74(15)
C56 C57 Fe2 69.71(10)
C53 C57 Fe2 70.60(9)
C59 C58 C62 108.1(2)
C59 C58 Fe2 70.06(12)
C62 C58 Fe2 69.97(13)
C58 C59 C60 108.4(2)
C58 C59 Fe2 69.68(12)
C60 C59 Fe2 70.01(11)
C59 C60 C61 107.9(2)
C59 C60 Fe2 69.69(11)
C61 C60 Fe2 69.77(11)
C62 C61 C60 108.2(2)
C62 C61 Fe2 69.85(12)
C60 C61 Fe2 69.72(11)
C61 C62 C58 107.4(2)
C61 C62 Fe2 69.83(12)
C58 C62 Fe2 69.22(12)
O11 C63 C65 121.2(3)
O11 C63 C64 120.4(3)
C65 C63 C64 118.4(3)
O12 C66 C68 121.6(2)
O12 C66 C67 121.3(2)
C68 C66 C67 117.2(2)
O13 C69 C71 122.0(3)
O13 C69 C70 122.0(3)
C71 C69 C70 116.0(3)

loop_
_geom_bond_atom_site_label_1
_geom_bond_atom_site_label_2
_geom_bond_distance
Fe1 C26 2.0313(17)
Fe1 C25 2.0327(18)
Fe1 C27 2.033(2)
Fe1 C23 2.0364(18)
Fe1 C24 2.0372(19)
Fe1 C28 2.038(2)
Fe1 C30 2.039(2)
Fe1 C29 2.0394(19)
Fe1 C31 2.039(2)
Fe1 C22 2.0575(16)
Fe2 C58 2.032(2)
Fe2 C57 2.0336(16)
Fe2 C54 2.0351(17)
Fe2 C59 2.0367(19)
Fe2 C55 2.0373(18)
Fe2 C56 2.0374(18)
Fe2 C60 2.0408(19)
Fe2 C61 2.0414(19)
Fe2 C62 2.042(2)
Fe2 C53 2.0636(15)
O1 C1 1.199(3)
O2 C1 1.313(3)
O3 C4 1.239(2)
O4 C13 1.377(2)
O5 C19 1.369(2)
O6 C32 1.214(3)
O7 C32 1.312(3)
O8 C35 1.240(2)
O9 C44 1.368(2)
O10 C50 1.374(2)
O11 C63 1.224(3)
O12 C66 1.212(3)
O13 C69 1.209(3)
N1 C4 1.317(3)
N1 C5 1.457(2)
N2 C35 1.321(2)
N2 C36 1.453(2)
C1 C2 1.497(3)
C2 C3 1.505(3)
C3 C4 1.512(3)
C5 C6 1.520(2)
C6 C7 1.531(2)
C7 C8 1.519(2)
C8 C9 1.353(2)
C8 C22 1.473(2)
C9 C16 1.491(2)
C9 C10 1.497(2)
C10 C11 1.391(2)
C10 C15 1.396(2)
C11 C12 1.389(2)
C12 C13 1.381(2)
C13 C14 1.382(2)
C14 C15 1.385(3)
C16 C21 1.389(2)
C16 C17 1.391(2)
C17 C18 1.390(3)
C18 C19 1.383(3)
C19 C20 1.381(3)
C20 C21 1.388(2)
C22 C23 1.434(2)
C22 C26 1.436(2)
C23 C24 1.418(3)
C24 C25 1.416(3)
C25 C26 1.418(3)
C27 C28 1.395(4)
C27 C31 1.422(3)
C28 C29 1.412(3)
C29 C30 1.413(3)
C30 C31 1.409(3)
C32 C33 1.491(3)
C33 C34 1.521(3)
C34 C35 1.507(3)
C36 C37 1.523(2)
C37 C38 1.530(2)
C38 C39 1.523(2)
C39 C40 1.347(2)
C39 C53 1.477(2)
C40 C41 1.495(2)
C40 C47 1.497(2)
C41 C42 1.392(2)
C41 C46 1.393(2)
C42 C43 1.386(2)
C43 C44 1.380(3)
C44 C45 1.387(3)
C45 C46 1.385(3)
C47 C48 1.392(2)
C47 C52 1.392(2)
C48 C49 1.383(2)
C49 C50 1.379(2)
C50 C51 1.384(2)
C51 C52 1.390(2)
C53 C54 1.433(2)
C53 C57 1.437(2)
C54 C55 1.418(2)
C55 C56 1.419(3)
C56 C57 1.421(3)
C58 C59 1.400(4)
C58 C62 1.420(3)
C59 C60 1.405(3)
C60 C61 1.413(3)
C61 C62 1.407(4)
C63 C65 1.480(4)
C63 C64 1.484(4)
C66 C68 1.483(3)
C66 C67 1.488(3)
C69 C71 1.470(4)
C69 C70 1.473(4)
